data_7155532
loop_
_publ_author_name
'Mtiraoui, Hasan'
'Renault, Kevin'
'Sanselme, Morgane'
'Msaddek, Moncef'
'Renard, Pierre-Yves'
'Sabot, Cyrille'

_publ_section_title
;
 Metal-free oxidative ring contraction of benzodiazepinones: an entry to
 quinoxalinones.
;
_journal_issue 14
_journal_name_full 'Organic &amp; biomolecular chemistry'
_journal_page_first 3060
_journal_page_last 3068
_journal_paper_doi 10.1039/c7ob00205j
_journal_volume 15
_journal_year 2017
_chemical_compound_source 'synthesis as described'
_chemical_formula_moiety 'C15 H10 N2 O2'
_chemical_formula_sum 'C15 H10 N2 O2'
_chemical_formula_weight 250.25
_space_group_IT_number 14
_symmetry_cell_setting monoclinic
_symmetry_Int_Tables_number 14
_symmetry_space_group_name_Hall '-P 2yn'
_symmetry_space_group_name_H-M 'P 1 21/n 1'
_atom_sites_solution_hydrogens geom
_atom_sites_solution_primary direct
_atom_sites_solution_secondary difmap
_audit_conform_dict_location ftp://ftp.iucr.org/pub/cif_core.dic
_audit_conform_dict_name cif_core.dic
_audit_conform_dict_version 2.4
_audit_creation_date 2016-05-18T11:52:29-00:00
_audit_creation_method 'WinGX routine CIF_UPDATE'
_audit_update_record
;
2016-11-28 deposited with the CCDC.
2017-03-13 downloaded from the CCDC.
;
_cell_angle_alpha 90
_cell_angle_beta 105.035(2)
_cell_angle_gamma 90
_cell_formula_units_Z 4
_cell_length_a 14.4594(15)
_cell_length_b 5.6092(6)
_cell_length_c 15.0823(15)
_cell_measurement_reflns_used 0
_cell_measurement_temperature 293(2)
_cell_measurement_theta_max 0
_cell_measurement_theta_min 0
_cell_measurement_wavelength 0.71073
_cell_volume 1181.4(2)
_computing_molecular_graphics 'Ortep-3 for Windows (Farrugia, 1997)'
_computing_publication_material 'WinGX publication routines (Farrugia, 1999)'
_computing_structure_refinement 'SHELXL-97 (Sheldrick, 2008)'
_diffrn_ambient_temperature 293(2)
_diffrn_measured_fraction_theta_full 0.998
_diffrn_measured_fraction_theta_max 0.998
_diffrn_measurement_device_type 'BRUKER APEX'
_diffrn_radiation_monochromator graphite
_diffrn_radiation_probe x-ray
_diffrn_radiation_type MoK\a
_diffrn_radiation_wavelength 0.71073
_diffrn_reflns_av_R_equivalents 0.0157
_diffrn_reflns_av_unetI/netI 0.0142
_diffrn_reflns_limit_h_max 18
_diffrn_reflns_limit_h_min -18
_diffrn_reflns_limit_k_max 7
_diffrn_reflns_limit_k_min -6
_diffrn_reflns_limit_l_max 18
_diffrn_reflns_limit_l_min -18
_diffrn_reflns_number 8874
_diffrn_reflns_theta_full 26.37
_diffrn_reflns_theta_max 26.37
_diffrn_reflns_theta_min 1.74
_exptl_absorpt_coefficient_mu 0.096
_exptl_absorpt_correction_type none
_exptl_crystal_colour colourless
_exptl_crystal_density_diffrn 1.407
_exptl_crystal_density_method 'not measured'
_exptl_crystal_description prism
_exptl_crystal_F_000 520
_exptl_crystal_size_max 0.3
_exptl_crystal_size_mid 0.2
_exptl_crystal_size_min 0.2
_refine_diff_density_max 0.191
_refine_diff_density_min -0.178
_refine_diff_density_rms 0.036
_refine_ls_extinction_method none
_refine_ls_goodness_of_fit_ref 1.073
_refine_ls_hydrogen_treatment constr
_refine_ls_matrix_type full
_refine_ls_number_parameters 172
_refine_ls_number_reflns 2407
_refine_ls_number_restraints 0
_refine_ls_restrained_S_all 1.073
_refine_ls_R_factor_all 0.0457
_refine_ls_R_factor_gt 0.0417
_refine_ls_shift/su_max 0
_refine_ls_shift/su_mean 0
_refine_ls_structure_factor_coef Fsqd
_refine_ls_weighting_details 'calc w=1/[\s^2^(Fo^2^)+(0.0545P)^2^+0.3272P] where P=(Fo^2^+2Fc^2^)/3'
_refine_ls_weighting_scheme calc
_refine_ls_wR_factor_gt 0.1096
_refine_ls_wR_factor_ref 0.1131
_reflns_number_gt 2186
_reflns_number_total 2407
_reflns_threshold_expression >2\s(I)
_cod_data_source_file c7ob00205j2.cif
_cod_data_source_block ho89b
_cod_depositor_comments 'Adding full bibliography for 7155532.cif.'
_cod_original_sg_symbol_H-M 'P 21/n'
_cod_database_code 7155532
_publcif_datablock.id {567a0a2b-0ba4-4873-83f9-9e96daa35e27}

loop_
_symmetry_equiv_pos_as_xyz
'x, y, z'
'-x+1/2, y+1/2, -z+1/2'
'-x, -y, -z'
'x-1/2, -y-1/2, z-1/2'

loop_
_atom_site_label
_atom_site_type_symbol
_atom_site_fract_x
_atom_site_fract_y
_atom_site_fract_z
_atom_site_U_iso_or_equiv
_atom_site_adp_type
_atom_site_occupancy
_atom_site_symmetry_multiplicity
_atom_site_calc_flag
_atom_site_refinement_flags
C1 C 1.08162(9) 0.1728(2) 0.70134(8) 0.0334(3) Uani 1 1 d .
C2 C 1.15384(10) 0.0170(3) 0.74545(10) 0.0421(3) Uani 1 1 d .
H2 H 1.1686 -0.1156 0.7147 0.05 Uiso 1 1 calc R
C3 C 1.20307(10) 0.0608(3) 0.83478(10) 0.0475(4) Uani 1 1 d .
H3 H 1.2511 -0.0435 0.8646 0.057 Uiso 1 1 calc R
C4 C 1.18198(11) 0.2591(3) 0.88121(10) 0.0500(4) Uani 1 1 d .
H4 H 1.2172 0.2894 0.9411 0.06 Uiso 1 1 calc R
C5 C 1.10959(11) 0.4099(3) 0.83913(9) 0.0456(4) Uani 1 1 d .
H5 H 1.0951 0.541 0.8708 0.055 Uiso 1 1 calc R
C6 C 1.05711(9) 0.3676(2) 0.74839(9) 0.0352(3) Uani 1 1 d .
C7 C 0.93545(9) 0.4720(2) 0.62382(9) 0.0345(3) Uani 1 1 d .
C8 C 0.96156(9) 0.2871(2) 0.56532(9) 0.0337(3) Uani 1 1 d .
C9 C 0.84971(9) 0.6269(2) 0.58141(9) 0.0367(3) Uani 1 1 d .
C10 C 0.75698(9) 0.5693(2) 0.60110(8) 0.0346(3) Uani 1 1 d .
C11 C 0.74393(11) 0.3664(3) 0.64908(10) 0.0450(3) Uani 1 1 d .
H11 H 0.7943 0.2604 0.67 0.054 Uiso 1 1 calc R
C12 C 0.65573(12) 0.3218(3) 0.66583(12) 0.0567(4) Uani 1 1 d .
H12 H 0.647 0.1853 0.6977 0.068 Uiso 1 1 calc R
C13 C 0.58152(12) 0.4777(4) 0.63567(13) 0.0626(5) Uani 1 1 d .
H13 H 0.5228 0.448 0.6479 0.075 Uiso 1 1 calc R
C14 C 0.59347(12) 0.6787(4) 0.58716(14) 0.0658(5) Uani 1 1 d .
H14 H 0.5426 0.7833 0.566 0.079 Uiso 1 1 calc R
C15 C 0.68077(11) 0.7242(3) 0.57006(11) 0.0494(4) Uani 1 1 d .
H15 H 0.6887 0.86 0.5374 0.059 Uiso 1 1 calc R
N1 N 0.98002(8) 0.5129(2) 0.70820(7) 0.0393(3) Uani 1 1 d .
N2 N 1.03189(8) 0.1401(2) 0.61075(7) 0.0365(3) Uani 1 1 d .
H2A H 1.0465 0.0197 0.5818 0.044 Uiso 1 1 calc R
O1 O 0.85849(8) 0.7934(2) 0.53355(9) 0.0641(4) Uani 1 1 d .
O2 O 0.92093(7) 0.26739(18) 0.48309(6) 0.0419(3) Uani 1 1 d .

loop_
_atom_site_aniso_label
_atom_site_aniso_U_11
_atom_site_aniso_U_22
_atom_site_aniso_U_33
_atom_site_aniso_U_23
_atom_site_aniso_U_13
_atom_site_aniso_U_12
C1 0.0305(6) 0.0369(7) 0.0328(6) -0.0020(5) 0.0080(5) -0.0025(5)
C2 0.0394(7) 0.0417(8) 0.0440(7) -0.0025(6) 0.0090(6) 0.0052(6)
C3 0.0397(7) 0.0534(9) 0.0451(8) 0.0064(7) 0.0033(6) 0.0070(7)
C4 0.0478(8) 0.0611(10) 0.0350(7) -0.0028(7) -0.0001(6) 0.0003(7)
C5 0.0497(8) 0.0494(8) 0.0362(7) -0.0083(6) 0.0080(6) 0.0025(7)
C6 0.0335(6) 0.0384(7) 0.0338(6) -0.0021(5) 0.0087(5) 0.0003(5)
C7 0.0330(6) 0.0352(7) 0.0362(6) -0.0002(5) 0.0104(5) -0.0004(5)
C8 0.0312(6) 0.0339(7) 0.0349(6) -0.0023(5) 0.0068(5) -0.0033(5)
C9 0.0388(7) 0.0346(7) 0.0366(7) 0.0009(5) 0.0095(5) 0.0020(5)
C10 0.0353(7) 0.0359(7) 0.0315(6) -0.0018(5) 0.0069(5) -0.0001(5)
C11 0.0437(8) 0.0431(8) 0.0466(8) 0.0074(6) 0.0085(6) 0.0009(6)
C12 0.0564(10) 0.0586(10) 0.0578(9) 0.0105(8) 0.0195(8) -0.0124(8)
C13 0.0424(8) 0.0757(12) 0.0750(12) -0.0014(10) 0.0245(8) -0.0075(8)
C14 0.0405(8) 0.0689(12) 0.0901(13) 0.0128(10) 0.0206(9) 0.0125(8)
C15 0.0434(8) 0.0467(9) 0.0583(9) 0.0116(7) 0.0136(7) 0.0062(7)
N1 0.0396(6) 0.0415(7) 0.0371(6) -0.0047(5) 0.0101(5) 0.0049(5)
N2 0.0384(6) 0.0357(6) 0.0338(6) -0.0072(5) 0.0066(5) 0.0039(5)
O1 0.0494(7) 0.0608(7) 0.0875(9) 0.0343(7) 0.0272(6) 0.0089(5)
O2 0.0445(5) 0.0418(6) 0.0342(5) -0.0048(4) 0.0006(4) 0.0019(4)

loop_
_atom_type_symbol
_atom_type_description
_atom_type_scat_dispersion_real
_atom_type_scat_dispersion_imag
_atom_type_scat_source
C C 0.0033 0.0016 'International Tables Vol C Tables 4.2.6.8 and 6.1.1.4'
H H 0 0 'International Tables Vol C Tables 4.2.6.8 and 6.1.1.4'
N N 0.0061 0.0033 'International Tables Vol C Tables 4.2.6.8 and 6.1.1.4'
O O 0.0106 0.006 'International Tables Vol C Tables 4.2.6.8 and 6.1.1.4'

loop_
_geom_angle_atom_site_label_1
_geom_angle_atom_site_label_2
_geom_angle_atom_site_label_3
_geom_angle
N2 C1 C2 121.53(12)
N2 C1 C6 118.07(12)
C2 C1 C6 120.40(12)
C3 C2 C1 119.36(13)
C3 C2 H2 120.3
C1 C2 H2 120.3
C2 C3 C4 120.81(14)
C2 C3 H3 119.6
C4 C3 H3 119.6
C5 C4 C3 120.19(13)
C5 C4 H4 119.9
C3 C4 H4 119.9
C4 C5 C6 120.25(14)
C4 C5 H5 119.9
C6 C5 H5 119.9
N1 C6 C1 121.22(11)
N1 C6 C5 119.82(12)
C1 C6 C5 118.91(12)
N1 C7 C8 125.20(12)
N1 C7 C9 117.39(12)
C8 C7 C9 117.41(11)
O2 C8 N2 123.79(12)
O2 C8 C7 122.46(12)
N2 C8 C7 113.74(11)
O1 C9 C10 121.96(12)
O1 C9 C7 119.69(12)
C10 C9 C7 118.34(11)
C15 C10 C11 119.12(13)
C15 C10 C9 118.49(12)
C11 C10 C9 122.39(12)
C12 C11 C10 119.95(14)
C12 C11 H11 120
C10 C11 H11 120
C13 C12 C11 120.26(16)
C13 C12 H12 119.9
C11 C12 H12 119.9
C12 C13 C14 120.25(15)
C12 C13 H13 119.9
C14 C13 H13 119.9
C15 C14 C13 119.89(16)
C15 C14 H14 120.1
C13 C14 H14 120.1
C14 C15 C10 120.53(15)
C14 C15 H15 119.7
C10 C15 H15 119.7
C7 N1 C6 117.78(11)
C8 N2 C1 123.46(11)
C8 N2 H2A 118.3
C1 N2 H2A 118.3

loop_
_geom_bond_atom_site_label_1
_geom_bond_atom_site_label_2
_geom_bond_distance
C1 N2 1.3812(16)
C1 C2 1.3916(19)
C1 C6 1.3977(19)
C2 C3 1.373(2)
C2 H2 0.93
C3 C4 1.390(2)
C3 H3 0.93
C4 C5 1.367(2)
C4 H4 0.93
C5 C6 1.4023(18)
C5 H5 0.93
C6 N1 1.3870(17)
C7 N1 1.2892(16)
C7 C8 1.4730(18)
C7 C9 1.5130(18)
C8 O2 1.2319(15)
C8 N2 1.3496(17)
C9 O1 1.2072(17)
C9 C10 1.4822(18)
C10 C15 1.3860(19)
C10 C11 1.3876(19)
C11 C12 1.386(2)
C11 H11 0.93
C12 C13 1.367(3)
C12 H12 0.93
C13 C14 1.379(3)
C13 H13 0.93
C14 C15 1.376(2)
C14 H14 0.93
C15 H15 0.93
N2 H2A 0.86

loop_
_geom_hbond_atom_site_label_D
_geom_hbond_atom_site_label_H
_geom_hbond_atom_site_label_A
_geom_hbond_distance_DH
_geom_hbond_distance_HA
_geom_hbond_distance_DA
_geom_hbond_angle_DHA
_geom_hbond_site_symmetry_A
N2 H2A O2 0.86 2 2.8624(15) 178.2 3_756

loop_
_geom_torsion_atom_site_label_1
_geom_torsion_atom_site_label_2
_geom_torsion_atom_site_label_3
_geom_torsion_atom_site_label_4
_geom_torsion
N2 C1 C2 C3 178.16(13)
C6 C1 C2 C3 -2.2(2)
C1 C2 C3 C4 -0.4(2)
C2 C3 C4 C5 2.0(2)
C3 C4 C5 C6 -1.0(2)
N2 C1 C6 N1 5.28(19)
C2 C1 C6 N1 -174.38(12)
N2 C1 C6 C5 -177.20(12)
C2 C1 C6 C5 3.1(2)
C4 C5 C6 N1 176.02(14)
C4 C5 C6 C1 -1.5(2)
N1 C7 C8 O2 -174.35(13)
C9 C7 C8 O2 5.41(19)
N1 C7 C8 N2 7.11(19)
C9 C7 C8 N2 -173.13(11)
N1 C7 C9 O1 99.06(17)
C8 C7 C9 O1 -80.72(17)
N1 C7 C9 C10 -80.36(16)
C8 C7 C9 C10 99.86(14)
O1 C9 C10 C15 -5.8(2)
C7 C9 C10 C15 173.64(13)
O1 C9 C10 C11 174.07(15)
C7 C9 C10 C11 -6.53(19)
C15 C10 C11 C12 -0.4(2)
C9 C10 C11 C12 179.77(14)
C10 C11 C12 C13 -0.3(3)
C11 C12 C13 C14 1.0(3)
C12 C13 C14 C15 -0.8(3)
C13 C14 C15 C10 0.1(3)
C11 C10 C15 C14 0.5(2)
C9 C10 C15 C14 -179.65(15)
C8 C7 N1 C6 -2.0(2)
C9 C7 N1 C6 178.28(11)
C1 C6 N1 C7 -4.44(19)
C5 C6 N1 C7 178.06(13)
O2 C8 N2 C1 175.40(12)
C7 C8 N2 C1 -6.08(18)
C2 C1 N2 C8 -179.85(13)
C6 C1 N2 C8 0.49(19)

loop_
_publcif_info_exptl_table_extra_item
sin_theta_over_lambda_max
